data_7062927
loop_
_publ_author_name
'Sathapat, Dibyendu'
'Das, Mainak'
'Das, Manik'
'Das, Uttam Kumar'
'Bag, Arijit'
'Laha, Soumik'
'Ray, Partha Pratim'
'Samanta, Bidhan Chandra'
'Maity, Tithi'

_publ_section_title
;
 Development of a novel Cd(ii) metal complex for solvent-sensitive
 detection of Zn(ii) and Mg(ii) with the formation of
 Cd(ii)--Zn(ii)/Cd(ii)--Mg(ii) complexes and their application in
 effective Schottky devices
;
_journal_issue 4
_journal_name_full 'New Journal of Chemistry'
_journal_page_first 1837
_journal_page_last 1849
_journal_paper_doi 10.1039/D3NJ04660E
_journal_volume 48
_journal_year 2024
_chemical_formula_moiety 'C82.988 H95.917 Cd2 I4 N8 O22 Zn6'
_chemical_formula_sum 'C82.99 H95.81 Cd2 I4 N8 O22 Zn6'
_chemical_formula_weight 2681.93
_space_group_crystal_system monoclinic
_space_group_IT_number 15
_space_group_name_Hall '-C 2yc'
_space_group_name_H-M_alt 'C 1 2/c 1'
_atom_sites_solution_hydrogens mixed
_atom_sites_solution_primary iterative
_audit_creation_date 2023-09-21
_audit_creation_method
;
Olex2 1.5-beta
(compiled 2023.08.24 svn.re1ec1418 for OlexSys, GUI svn.r6817)
;
_audit_update_record
;
2023-09-25 deposited with the CCDC.	2023-12-20 downloaded from the CCDC.
;
_cell_angle_alpha 90
_cell_angle_beta 125.815(3)
_cell_angle_gamma 90
_cell_formula_units_Z 4
_cell_length_a 37.556(4)
_cell_length_b 12.9596(14)
_cell_length_c 27.018(3)
_cell_measurement_reflns_used 6309
_cell_measurement_temperature 148.53
_cell_measurement_theta_max 30.465
_cell_measurement_theta_min 2.189
_cell_volume 10663(2)
_computing_molecular_graphics 'Olex2 1.5-beta (Dolomanov et al., 2009)'
_computing_publication_material 'Olex2 1.5-beta (Dolomanov et al., 2009)'
_computing_structure_refinement 'XL  (Sheldrick, 2008)'
_computing_structure_solution 'olex2.solve 1.5-beta (Bourhis et al., 2015)'
_diffrn_ambient_temperature 148.53
_diffrn_detector_area_resol_mean 3
_diffrn_measured_fraction_theta_full 0.997
_diffrn_measured_fraction_theta_max 0.978
_diffrn_measurement_device_type 'BRUKER CCD AREA DETECTOR'
_diffrn_measurement_method 'PHI-OMEGA SCAN'
_diffrn_radiation_type MoK\a
_diffrn_radiation_wavelength 0.71073
_diffrn_reflns_av_R_equivalents 0.1179
_diffrn_reflns_av_unetI/netI 0.1220
_diffrn_reflns_Laue_measured_fraction_full 0.997
_diffrn_reflns_Laue_measured_fraction_max 0.978
_diffrn_reflns_limit_h_max 53
_diffrn_reflns_limit_h_min -42
_diffrn_reflns_limit_k_max 17
_diffrn_reflns_limit_k_min -18
_diffrn_reflns_limit_l_max 31
_diffrn_reflns_limit_l_min -38
_diffrn_reflns_number 64906
_diffrn_reflns_point_group_measured_fraction_full 0.997
_diffrn_reflns_point_group_measured_fraction_max 0.978
_diffrn_reflns_theta_full 25.242
_diffrn_reflns_theta_max 30.465
_diffrn_reflns_theta_min 2.189
_exptl_absorpt_coefficient_mu 2.938
_exptl_absorpt_correction_T_max 0.910
_exptl_absorpt_correction_T_min 0.812
_exptl_absorpt_correction_type multi-scan
_exptl_crystal_colour 'LIGHT GREEN'
_exptl_crystal_density_diffrn 1.669
_exptl_crystal_description PLATE
_exptl_crystal_F_000 5247
_exptl_crystal_size_max 0.095
_exptl_crystal_size_mid 0.059
_exptl_crystal_size_min 0.032
_refine_diff_density_max 2.108
_refine_diff_density_min -4.410
_refine_diff_density_rms 0.264
_refine_ls_extinction_method none
_refine_ls_goodness_of_fit_ref 1.038
_refine_ls_hydrogen_treatment mixed
_refine_ls_matrix_type full
_refine_ls_number_parameters 636
_refine_ls_number_reflns 15869
_refine_ls_number_restraints 0
_refine_ls_restrained_S_all 1.038
_refine_ls_R_factor_all 0.2328
_refine_ls_R_factor_gt 0.1379
_refine_ls_shift/su_max 2.688
_refine_ls_shift/su_mean 0.004
_refine_ls_structure_factor_coef Fsqd
_refine_ls_weighting_details 'w=1/[\s^2^(Fo^2^)+(0.1720P)^2^+434.5930P] where P=(Fo^2^+2Fc^2^)/3'
_refine_ls_weighting_scheme calc
_refine_ls_wR_factor_gt 0.3471
_refine_ls_wR_factor_ref 0.4195
_reflns_Friedel_coverage 0.000
_reflns_number_gt 7654
_reflns_number_total 15869
_reflns_threshold_expression 'I > 2\s(I)'
_cod_data_source_file d3nj04660e2.cif
_cod_data_source_block mo_pg071021_0m_a_sq
_cod_depositor_comments
;
The following automatic conversions were performed:

data item '_exptl_absorpt_correction_type' value 'MULTI-SCAN' was
changed to 'multi-scan' in accordance with the
/home/data/users/saulius/crontab/automatic-downloads/rss-feeds/RSC/lib/dictionaries/cif_core.dic
dictionary named 'cif_core.dic' version 2.4.2 last updated on
2011-04-26.

Automatic conversion script
Id: cif_fix_values 8170 2020-07-09 18:12:32Z antanas 

 Adding full bibliography for 7062926--7062927.cif.
;
_cod_original_cell_volume 10663.5(19)
_cod_original_sg_symbol_H-M 'C 2/c'
_cod_database_code 7062927
_shelx_shelxl_version_number 2018/3
_shelx_space_group_comment
;
The symmetry employed for this shelxl refinement is uniquely defined
by the following loop, which should always be used as a source of
symmetry information in preference to the above space-group names.
They are only intended as comments.
;
_shelx_estimated_absorpt_t_max 0.910
_shelx_estimated_absorpt_t_min 0.812
_olex2_refinement_description
;
1. Fixed Uiso
 At 1.2 times of:
  All C(H) groups, All C(H,H) groups
 At 1.5 times of:
  All C(H,H,H) groups
2. Others
 Sof(C26')=Sof(H26D)=Sof(H26E)=Sof(H26F)=Sof(C10)=Sof(H10A)=Sof(H10B)=1-FVAR(1)
 Sof(C25)=Sof(H25A)=Sof(H25B)=Sof(C26)=Sof(H26A)=Sof(H26B)=Sof(H26C)=FVAR(1)
 Fixed Sof: H41(0.46769) H41A(0.53231) H50(0.55429) C1(0.41724) H1A(0.41724)
 H1B(0.41724) H1C(0.41724) C1'(0.58276) H1'A(0.58276) H1'B(0.58276)
 H1'C(0.58276) C2(0.63655) H2A(0.63655) H2B(0.63655) C2'(0.36345) H2'A(0.36345)
 H2'B(0.36345) C18'(0.49251) H18'(0.49251) C27'(0.55654) H27A(0.55654)
 H27B(0.55654) H27C(0.55654) O30(0.44101) O30'(0.55899) C35(0.62283)
 H35(0.62283) C35'(0.37717) H35A(0.37717) H35B(0.37717) C36(0.58096)
 H36(0.58096) C36'(0.41904) H36'(0.41904) C37(0.56804) H37(0.56804)
 C37'(0.43196) H37'(0.43196) C38(0.46769) C38'(0.53231) C51(0.55429)
 C51'(0.44571) C52(0.52757) C52'(0.47243) O53(0.5332) O53'(0.4668) O54(0.59734)
 O54'(0.40266) C56(0.48052) H56A(0.48052) H56B(0.48052) H56C(0.48052)
 C56'(0.51948) H56D(0.51948) H56E(0.51948) C55(0.45115) H55A(0.45115)
 H55B(0.45115) C55'(0.54885) H55C(0.54885) H55D(0.54885) H55E(0.54885)
 C3(0.4451) H3A(0.4451) H3B(0.4451) H3C(0.4451)
3.a Secondary CH2 refined with riding coordinates:
 C13(H13A,H13B), C14(H14A,H14B), C25(H25A,H25B), C32(H32A,H32B), C43(H43A,
 H43B), C44(H44A,H44B), C2(H2A,H2B), C2'(H2'A,H2'B), C35'(H35A,H35B), C56'(H56D,
 H56E), C55(H55A,H55B), C10(H10A,H10B)
3.b Aromatic/amide H refined with riding coordinates:
 C5(H5), C6(H6), C7(H7), C11(H11), C16(H16), C19(H19), C20(H20), C41(H41),
 C41(H41A), C46(H46), C48(H48), C49(H49), C50(H50), C18'(H18'), C35(H35),
 C36(H36), C36'(H36'), C37(H37), C37'(H37')
3.c Idealised Me refined as rotating group:
 C31(H31A,H31B,H31C), C1(H1A,H1B,H1C), C1'(H1'A,H1'B,H1'C), C26(H26A,H26B,
 H26C), C26'(H26D,H26E,H26F), C27'(H27A,H27B,H27C), C56(H56A,H56B,H56C),
 C55'(H55C,H55D,H55E), C3(H3A,H3B,H3C)
;
_olex2_submission_special_instructions 'No special instructions were received'

loop_
_space_group_symop_operation_xyz
'x, y, z'
'-x, y, -z+1/2'
'x+1/2, y+1/2, z'
'-x+1/2, y+1/2, -z+1/2'
'-x, -y, -z'
'x, -y, z-1/2'
'-x+1/2, -y+1/2, -z'
'x+1/2, -y+1/2, z-1/2'

loop_
_atom_site_label
_atom_site_type_symbol
_atom_site_fract_x
_atom_site_fract_y
_atom_site_fract_z
_atom_site_U_iso_or_equiv
_atom_site_adp_type
_atom_site_occupancy
_atom_site_site_symmetry_order
_atom_site_calc_flag
_atom_site_refinement_flags_posn
_atom_site_refinement_flags_adp
_atom_site_refinement_flags_occupancy
_atom_site_disorder_assembly
_atom_site_disorder_group
Cd1 Cd 0.26030(4) 0.52934(8) 0.37752(5) 0.0546(3) Uani 1 1 d . . . . .
Zn2 Zn 0.49837(11) 0.9572(3) 0.46313(16) 0.1137(11) Uani 1 1 d . . . . .
Zn1 Zn 0.33355(5) 0.65633(12) 0.50192(8) 0.0428(4) Uani 1 1 d . . . . .
Zn3 Zn 0.40957(5) 0.84508(19) 0.44012(8) 0.0622(6) Uani 1 1 d . . . . .
I1 I 0.29768(5) 0.50688(10) 0.31750(6) 0.0750(4) Uani 1 1 d . . . . .
I2 I 0.17816(6) 0.47598(11) 0.33963(9) 0.0957(6) Uani 1 1 d . . . . .
O3 O 0.5289(7) 0.9137(16) 0.5431(7) 0.139(8) Uani 1 1 d . . . . .
O1 O 0.2185(4) 0.7182(9) 0.3072(5) 0.059(3) Uani 1 1 d . . . . .
C4 C 0.2226(4) 0.7961(12) 0.3446(7) 0.048(3) Uani 1 1 d . . . . .
C5 C 0.1985(5) 0.8890(13) 0.3251(8) 0.061(4) Uani 1 1 d . . . . .
H5 H 0.178015 0.902558 0.282693 0.074 Uiso 1 1 calc R U . . .
C6 C 0.2046(5) 0.9610(12) 0.3678(9) 0.057(4) Uani 1 1 d . . . . .
H6 H 0.187742 1.022623 0.354527 0.068 Uiso 1 1 calc R U . . .
C7 C 0.2347(5) 0.9429(11) 0.4282(8) 0.054(4) Uani 1 1 d . . . . .
H7 H 0.239188 0.992611 0.457184 0.065 Uiso 1 1 calc R U . . .
C8 C 0.2597(4) 0.8500(8) 0.4485(6) 0.033(2) Uani 1 1 d . . . . .
C9 C 0.2530(4) 0.7744(10) 0.4057(6) 0.040(3) Uani 1 1 d . . . . .
O10 O 0.2761(3) 0.6860(7) 0.4239(5) 0.048(2) Uani 1 1 d . . . . .
C11 C 0.2904(4) 0.8401(10) 0.5139(7) 0.043(3) Uani 1 1 d . . . . .
H11 H 0.287169 0.886210 0.538333 0.052 Uiso 1 1 calc R U . . .
N12 N 0.3215(4) 0.7748(9) 0.5416(5) 0.042(2) Uani 1 1 d . . . . .
C13 C 0.3501(6) 0.7713(13) 0.6088(8) 0.059(4) Uani 1 1 d . . . . .
H13A H 0.334076 0.740775 0.624011 0.071 Uiso 1 1 calc R U . . .
H13B H 0.359255 0.842098 0.625445 0.071 Uiso 1 1 calc R U . . .
C14 C 0.3915(5) 0.7045(15) 0.6300(7) 0.067(5) Uani 1 1 d . . . . .
H14A H 0.411893 0.743197 0.624990 0.081 Uiso 1 1 calc R U . . .
H14B H 0.407143 0.684785 0.673416 0.081 Uiso 1 1 calc R U . . .
N15 N 0.3750(4) 0.6143(11) 0.5915(6) 0.058(3) Uani 1 1 d . . . . .
C16 C 0.3782(6) 0.5274(13) 0.6152(9) 0.061(4) Uani 1 1 d . . . . .
H16 H 0.394244 0.522343 0.658343 0.073 Uiso 1 1 calc R U . . .
C17 C 0.3575(6) 0.4325(13) 0.5774(9) 0.061(4) Uani 1 1 d . . . . .
C19 C 0.3490(9) 0.255(2) 0.5895(12) 0.101(8) Uani 1 1 d . . . . .
H19 H 0.355473 0.197759 0.615457 0.121 Uiso 1 1 calc R U . . .
C20 C 0.3194(10) 0.2425(14) 0.5274(17) 0.112(10) Uani 1 1 d . . . . .
H20 H 0.306595 0.177152 0.510399 0.135 Uiso 1 1 calc R U . . .
C21 C 0.3087(6) 0.3297(12) 0.4898(9) 0.063(4) Uani 1 1 d . . . . .
C22 C 0.3274(6) 0.4250(12) 0.5157(8) 0.059(4) Uani 1 1 d . . . . .
O23 O 0.3159(4) 0.5084(8) 0.4800(5) 0.058(3) Uani 1 1 d . . . . .
O24 O 0.2816(8) 0.3325(10) 0.4281(8) 0.118(7) Uani 1 1 d . . . . .
C25 C 0.2668(10) 0.229(2) 0.4038(18) 0.087(13) Uani 0.62(5) 1 d . . P A 1
H25A H 0.242564 0.206043 0.405847 0.104 Uiso 0.62(5) 1 calc R U P A 1
H25B H 0.291148 0.178233 0.425277 0.104 Uiso 0.62(5) 1 calc R U P A 1
C28 C 0.4049(6) 0.6525(18) 0.4854(9) 0.079(6) Uani 1 1 d . . . . .
O29 O 0.3741(3) 0.6986(9) 0.4802(5) 0.057(3) Uani 1 1 d . . . . .
C31 C 0.6013(5) 0.7773(18) 0.5250(9) 0.083(6) Uani 1 1 d . . . . .
H31A H 0.630288 0.754683 0.537156 0.125 Uiso 1 1 calc R U . . .
H31B H 0.591507 0.732770 0.544174 0.125 Uiso 1 1 calc R U . . .
H31C H 0.603093 0.848792 0.538080 0.125 Uiso 1 1 calc R U . . .
C32 C 0.5683(6) 0.7705(16) 0.4551(9) 0.070(5) Uani 1 1 d . . . . .
H32A H 0.579108 0.810308 0.435100 0.084 Uiso 1 1 calc R U . . .
H32B H 0.564259 0.697743 0.441591 0.084 Uiso 1 1 calc R U . . .
O33 O 0.5273(3) 0.8130(9) 0.4395(4) 0.056(3) Uani 1 1 d . . . . .
C34 C 0.4913(5) 0.7939(19) 0.3833(7) 0.078(6) Uani 1 1 d . . . . .
C39 C 0.4496(4) 0.8183(16) 0.3752(5) 0.059(5) Uani 1 1 d . . . . .
O40 O 0.4532(3) 0.8625(9) 0.4197(4) 0.056(3) Uani 1 1 d . . . . .
C41 C 0.3683(7) 0.802(2) 0.3074(8) 0.091(7) Uani 1 1 d . . . . .
H41 H 0.344931 0.780108 0.267622 0.109 Uiso 0.4677 1 calc R U P B 1
H41A H 0.343343 0.804810 0.266006 0.109 Uiso 0.5323 1 calc R U P C 2
N42 N 0.3624(4) 0.8195(13) 0.3485(6) 0.063(4) Uani 1 1 d . . . . .
C43 C 0.3185(5) 0.8291(13) 0.3325(7) 0.054(4) Uani 1 1 d . . . . .
H43A H 0.310588 0.766060 0.344629 0.065 Uiso 1 1 calc R U . . .
H43B H 0.297224 0.838122 0.287817 0.065 Uiso 1 1 calc R U . . .
C44 C 0.3174(5) 0.9220(13) 0.3655(8) 0.057(4) Uani 1 1 d . . . . .
H44A H 0.316116 0.986063 0.344557 0.068 Uiso 1 1 calc R U . . .
H44B H 0.290821 0.919098 0.364994 0.068 Uiso 1 1 calc R U . . .
N45 N 0.3561(3) 0.9224(9) 0.4275(5) 0.044(3) Uani 1 1 d . . . . .
C46 C 0.3555(5) 0.9588(11) 0.4721(8) 0.055(4) Uani 1 1 d . . . . .
H46 H 0.328046 0.982657 0.462090 0.066 Uiso 1 1 calc R U . . .
C47 C 0.3918(5) 0.9656(12) 0.5335(7) 0.049(3) Uani 1 1 d . . . . .
C48 C 0.3851(6) 0.9954(12) 0.5770(10) 0.065(5) Uani 1 1 d . . . . .
H48 H 0.355799 1.007024 0.564005 0.078 Uiso 1 1 calc R U . . .
C49 C 0.4193(7) 1.0092(14) 0.6392(9) 0.071(5) Uani 1 1 d . . . . .
H49 H 0.413066 1.029738 0.667198 0.085 Uiso 1 1 calc R U . . .
C50 C 0.4604(8) 0.9931(17) 0.6582(8) 0.080(6) Uani 1 1 d . . . . .
H50 H 0.482611 0.983848 0.700579 0.096 Uiso 0.5543 1 calc R U P D 1
C1 C 0.1779(9) 0.639(2) 0.2109(13) 0.033(6) Uiso 0.4172 1 d . . P E 1
H1A H 0.153512 0.658771 0.169269 0.050 Uiso 0.4172 1 calc R U P E 1
H1B H 0.166896 0.594842 0.228534 0.050 Uiso 0.4172 1 calc R U P E 1
H1C H 0.200168 0.602226 0.209887 0.050 Uiso 0.4172 1 calc R U P E 1
C1' C 0.1557(18) 0.685(4) 0.209(2) 0.126(17) Uiso 0.5828 1 d . . P F 2
H1'A H 0.137724 0.718752 0.168759 0.189 Uiso 0.5828 1 calc R U P F 2
H1'B H 0.136521 0.651781 0.217525 0.189 Uiso 0.5828 1 calc R U P F 2
H1'C H 0.174299 0.632394 0.208146 0.189 Uiso 0.5828 1 calc R U P F 2
C2 C 0.1946(13) 0.719(3) 0.2430(16) 0.089(10) Uiso 0.6365 1 d . . P E 1
H2A H 0.170388 0.769540 0.227751 0.107 Uiso 0.6365 1 calc R U P E 1
H2B H 0.214342 0.748827 0.233524 0.107 Uiso 0.6365 1 calc R U P E 1
C2' C 0.1756(9) 0.740(2) 0.2426(13) 0.023(5) Uiso 0.3635 1 d . . P F 2
H2'A H 0.156008 0.777380 0.249688 0.027 Uiso 0.3635 1 calc R U P F 2
H2'B H 0.183898 0.790181 0.223321 0.027 Uiso 0.3635 1 calc R U P F 2
C18' C 0.3681(7) 0.3420(18) 0.6135(10) 0.029(4) Uiso 0.4925 1 d . . P . .
H18' H 0.389807 0.345894 0.656359 0.035 Uiso 0.4925 1 calc R U P . .
C26 C 0.2516(17) 0.245(4) 0.339(2) 0.105(16) Uani 0.62(5) 1 d . . P A 1
H26A H 0.228554 0.195255 0.312570 0.158 Uiso 0.62(5) 1 calc R U P A 1
H26B H 0.276358 0.236253 0.336680 0.158 Uiso 0.62(5) 1 calc R U P A 1
H26C H 0.239879 0.315462 0.326352 0.158 Uiso 0.62(5) 1 calc R U P A 1
C26' C 0.2684(16) 0.187(4) 0.367(2) 0.048(13) Uani 0.38(5) 1 d . . P A 2
H26D H 0.247527 0.155121 0.326611 0.072 Uiso 0.38(5) 1 calc R U P A 2
H26E H 0.286447 0.133619 0.396705 0.072 Uiso 0.38(5) 1 calc R U P A 2
H26F H 0.287345 0.235104 0.363705 0.072 Uiso 0.38(5) 1 calc R U P A 2
C27' C 0.4051(11) 0.527(2) 0.4896(15) 0.055(7) Uiso 0.5565 1 d . . P G 2
H27A H 0.410595 0.507083 0.528405 0.082 Uiso 0.5565 1 calc R U P G 2
H27B H 0.428312 0.499534 0.487170 0.082 Uiso 0.5565 1 calc R U P G 2
H27C H 0.376610 0.500420 0.455699 0.082 Uiso 0.5565 1 calc R U P G 2
O30 O 0.4318(8) 0.727(2) 0.4838(11) 0.051(5) Uiso 0.441 1 d . . P G 1
O30' O 0.4239(6) 0.6788(15) 0.4619(9) 0.049(4) Uiso 0.559 1 d . . P G 2
C35 C 0.4905(8) 0.782(3) 0.3316(12) 0.070(9) Uani 0.6228 1 d . . P H 1
H35 H 0.517711 0.776794 0.336595 0.084 Uiso 0.6228 1 calc R U P H 1
C35' C 0.4933(16) 0.715(4) 0.345(2) 0.058(12) Uiso 0.3772 1 d . . P H 2
H35A H 0.513009 0.740798 0.334105 0.069 Uiso 0.3772 1 calc R U P H 2
H35B H 0.506558 0.651061 0.368752 0.069 Uiso 0.3772 1 calc R U P H 2
C36 C 0.4536(12) 0.776(3) 0.2756(14) 0.072(9) Uani 0.581 1 d . . P H 1
H36 H 0.453785 0.763437 0.241152 0.086 Uiso 0.581 1 calc R U P H 1
C36' C 0.4503(11) 0.689(5) 0.2873(18) 0.081(17) Uani 0.419 1 d . . P H 2
H36' H 0.450440 0.653221 0.256728 0.097 Uiso 0.419 1 calc R U P H 2
C37 C 0.4149(9) 0.789(2) 0.2698(11) 0.055(7) Uani 0.568 1 d . . P H 1
H37 H 0.387932 0.780638 0.230656 0.066 Uiso 0.568 1 calc R U P H 1
C37' C 0.4120(12) 0.712(3) 0.2753(16) 0.050(8) Uiso 0.432 1 d . . P H 2
H37' H 0.384968 0.687391 0.240173 0.060 Uiso 0.432 1 calc R U P H 2
C38 C 0.4133(18) 0.818(4) 0.324(2) 0.060(13) Uani 0.4677 1 d . . P H 1
C38' C 0.4149(10) 0.776(4) 0.3203(15) 0.071(17) Uani 0.5323 1 d . . P H 2
C51 C 0.4725(8) 0.989(2) 0.6153(13) 0.047(6) Uani 0.5543 1 d . . P G 1
C51' C 0.4648(10) 0.941(3) 0.6169(14) 0.037(7) Uiso 0.4457 1 d . . P G 2
C52 C 0.4391(8) 0.970(2) 0.5564(13) 0.034(6) Uani 0.5276 1 d . . P G 1
C52' C 0.4283(12) 0.931(3) 0.5502(16) 0.045(9) Uani 0.4724 1 d . . P G 2
O53 O 0.4485(5) 0.9594(15) 0.5157(7) 0.037(4) Uani 0.5332 1 d . . P G 1
O53' O 0.4424(7) 0.8895(18) 0.5188(9) 0.043(4) Uiso 0.4668 1 d . . P G 2
O54 O 0.5128(6) 0.983(2) 0.6257(8) 0.071(6) Uani 0.5973 1 d . . P G 1
O54' O 0.5022(9) 0.904(3) 0.6351(12) 0.057(7) Uani 0.4027 1 d . . P G 2
C56 C 0.5571(18) 0.859(4) 0.718(2) 0.084(12) Uiso 0.4805 1 d . . P G 1
H56A H 0.527357 0.833846 0.700395 0.125 Uiso 0.4805 1 calc R U P G 1
H56B H 0.573758 0.862707 0.762245 0.125 Uiso 0.4805 1 calc R U P G 1
H56C H 0.571777 0.812141 0.706642 0.125 Uiso 0.4805 1 calc R U P G 1
C56' C 0.5391(14) 0.914(4) 0.7008(19) 0.080(11) Uiso 0.5195 1 d . . P G 2
H56D H 0.545768 0.987138 0.712508 0.096 Uiso 0.5195 1 calc R U P G 2
H56E H 0.531013 0.880813 0.726074 0.096 Uiso 0.5195 1 calc R U P G 2
C55 C 0.5542(14) 0.974(3) 0.6908(19) 0.070(10) Uiso 0.4511 1 d . . P G 1
H55A H 0.553718 1.026760 0.716876 0.084 Uiso 0.4511 1 calc R U P G 1
H55B H 0.580386 0.986331 0.691214 0.084 Uiso 0.4511 1 calc R U P G 1
C55' C 0.5766(17) 0.863(4) 0.711(2) 0.105(15) Uiso 0.5489 1 d . . P G 2
H55C H 0.576104 0.870053 0.674224 0.158 Uiso 0.5489 1 calc R U P G 2
H55D H 0.576147 0.790000 0.719358 0.158 Uiso 0.5489 1 calc R U P G 2
H55E H 0.603410 0.895228 0.745579 0.158 Uiso 0.5489 1 calc R U P G 2
C3 C 0.4218(12) 0.560(3) 0.5153(16) 0.049(7) Uiso 0.4451 1 d . . P G 1
H3A H 0.397972 0.510472 0.500300 0.073 Uiso 0.4451 1 calc R U P G 1
H3B H 0.436923 0.570847 0.559224 0.073 Uiso 0.4451 1 calc R U P G 1
H3C H 0.442732 0.533987 0.507799 0.073 Uiso 0.4451 1 calc R U P G 1
C10 C 0.2417(16) 0.250(3) 0.387(2) 0.044(11) Uiso 0.38(5) 1 d . . P A 2
H10A H 0.235405 0.207550 0.411800 0.053 Uiso 0.38(5) 1 calc R U P A 2
H10B H 0.214413 0.282314 0.352552 0.053 Uiso 0.38(5) 1 calc R U P A 2
H3 H 0.565(3) 0.964(7) 0.580(4) -0.001(19) Uiso 1 1 d . . . . .

loop_
_atom_site_aniso_label
_atom_site_aniso_U_11
_atom_site_aniso_U_22
_atom_site_aniso_U_33
_atom_site_aniso_U_23
_atom_site_aniso_U_13
_atom_site_aniso_U_12
Cd1 0.0878(9) 0.0386(6) 0.0606(7) -0.0074(5) 0.0565(7) -0.0063(5)
Zn2 0.103(2) 0.153(3) 0.106(2) -0.023(2) 0.073(2) -0.030(2)
Zn1 0.0456(9) 0.0369(8) 0.0561(9) 0.0040(7) 0.0355(8) -0.0001(6)
Zn3 0.0368(9) 0.1138(17) 0.0377(9) 0.0191(9) 0.0227(7) 0.0324(10)
I1 0.1163(11) 0.0634(7) 0.0876(9) 0.0039(6) 0.0834(9) 0.0197(7)
I2 0.1403(13) 0.0707(9) 0.1517(14) -0.0341(8) 0.1278(13) -0.0407(8)
O3 0.151(17) 0.126(16) 0.072(10) -0.043(10) 0.027(11) -0.001(13)
O1 0.078(7) 0.055(7) 0.059(6) -0.006(5) 0.048(6) -0.018(5)
C4 0.037(7) 0.053(8) 0.049(8) 0.011(6) 0.023(6) -0.009(6)
C5 0.048(9) 0.063(10) 0.058(9) 0.014(8) 0.023(8) -0.017(7)
C6 0.051(9) 0.039(8) 0.081(12) 0.000(7) 0.039(9) 0.000(6)
C7 0.057(9) 0.033(7) 0.081(11) -0.015(7) 0.045(9) -0.011(6)
C8 0.032(6) 0.021(5) 0.052(7) 0.004(5) 0.027(5) 0.000(4)
C9 0.032(6) 0.040(7) 0.053(8) -0.003(6) 0.028(6) -0.010(5)
O10 0.060(6) 0.032(5) 0.061(6) -0.012(4) 0.041(5) -0.006(4)
C11 0.043(7) 0.033(7) 0.061(8) -0.008(6) 0.035(7) -0.010(5)
N12 0.044(6) 0.043(6) 0.048(6) -0.008(5) 0.031(5) -0.014(5)
C13 0.070(11) 0.053(9) 0.068(10) -0.007(8) 0.048(9) -0.014(8)
C14 0.045(9) 0.089(13) 0.040(8) 0.003(8) 0.009(7) -0.012(8)
N15 0.047(7) 0.064(9) 0.061(8) 0.004(7) 0.030(6) -0.003(6)
C16 0.054(9) 0.060(10) 0.069(11) 0.008(8) 0.036(9) -0.003(7)
C17 0.064(10) 0.054(9) 0.087(12) 0.022(9) 0.056(10) 0.008(8)
C19 0.103(18) 0.12(2) 0.084(15) 0.050(15) 0.056(15) 0.033(15)
C20 0.15(2) 0.027(9) 0.23(3) 0.025(14) 0.15(3) 0.011(11)
C21 0.088(12) 0.043(9) 0.084(12) 0.017(8) 0.065(11) 0.013(8)
C22 0.087(12) 0.042(8) 0.079(11) 0.026(8) 0.066(11) 0.023(8)
O23 0.090(8) 0.036(5) 0.052(6) 0.008(4) 0.044(6) -0.002(5)
O24 0.23(2) 0.029(6) 0.111(12) -0.017(7) 0.108(14) -0.031(9)
C25 0.029(17) 0.038(15) 0.13(3) -0.005(17) 0.010(16) -0.003(11)
C28 0.045(9) 0.122(17) 0.075(12) 0.049(12) 0.038(9) 0.029(10)
O29 0.052(6) 0.057(6) 0.081(8) 0.022(6) 0.049(6) 0.008(5)
C31 0.035(9) 0.100(16) 0.089(14) 0.008(12) 0.022(9) -0.009(9)
C32 0.069(11) 0.075(12) 0.078(12) -0.006(9) 0.050(10) 0.009(9)
O33 0.024(5) 0.088(8) 0.040(5) -0.006(5) 0.010(4) 0.001(5)
C34 0.037(8) 0.152(19) 0.039(8) -0.040(10) 0.019(7) -0.011(10)
C39 0.022(6) 0.127(15) 0.015(5) 0.002(7) 0.003(5) 0.011(7)
O40 0.051(6) 0.093(8) 0.040(5) -0.001(5) 0.036(5) -0.004(5)
C41 0.066(12) 0.16(2) 0.039(9) 0.007(11) 0.026(9) 0.011(13)
N42 0.042(7) 0.099(11) 0.046(7) 0.014(7) 0.026(6) 0.014(7)
C43 0.039(7) 0.071(10) 0.062(9) 0.018(8) 0.035(7) 0.006(7)
C44 0.031(7) 0.055(9) 0.071(10) 0.005(8) 0.023(7) -0.002(6)
N45 0.026(5) 0.058(7) 0.046(6) 0.015(5) 0.021(5) 0.007(5)
C46 0.042(8) 0.043(8) 0.094(12) 0.026(8) 0.047(9) 0.014(6)
C47 0.039(7) 0.055(9) 0.064(9) 0.018(7) 0.037(7) 0.012(6)
C48 0.076(11) 0.047(9) 0.110(15) -0.022(9) 0.076(12) -0.021(8)
C49 0.113(16) 0.058(10) 0.081(13) -0.013(9) 0.079(13) -0.014(10)
C50 0.102(16) 0.101(15) 0.047(10) 0.014(9) 0.049(11) 0.029(12)
C26 0.12(4) 0.09(3) 0.08(3) -0.04(2) 0.05(3) -0.02(3)
C26' 0.06(3) 0.03(2) 0.07(3) -0.033(19) 0.05(3) -0.026(18)
C35 0.024(11) 0.13(3) 0.045(14) -0.016(17) 0.015(11) -0.004(14)
C36 0.09(2) 0.10(3) 0.053(18) 0.005(17) 0.052(18) 0.02(2)
C36' 0.015(15) 0.15(5) 0.05(2) -0.03(3) 0.000(14) 0.03(2)
C37 0.044(14) 0.059(17) 0.034(13) -0.001(11) 0.007(11) 0.014(12)
C38 0.07(3) 0.08(3) 0.06(2) 0.00(2) 0.05(2) 0.02(2)
C38' 0.016(12) 0.15(4) 0.023(13) -0.038(19) -0.005(10) 0.037(18)
C51 0.035(13) 0.043(15) 0.053(16) 0.006(12) 0.019(12) 0.004(11)
C52 0.013(12) 0.047(17) 0.044(14) 0.001(12) 0.019(11) -0.012(10)
C52' 0.037(19) 0.07(3) 0.043(17) -0.023(16) 0.030(16) -0.030(16)
O53 0.030(8) 0.058(11) 0.026(8) 0.009(7) 0.017(7) 0.010(7)
O54 0.040(10) 0.12(2) 0.042(10) 0.008(11) 0.020(8) 0.016(11)
O54' 0.053(16) 0.09(2) 0.043(14) -0.016(13) 0.034(13) -0.014(14)

loop_
_atom_type_symbol
_atom_type_description
_atom_type_scat_dispersion_real
_atom_type_scat_dispersion_imag
_atom_type_scat_source
C C 0.0033 0.0016 'International Tables Vol C Tables 4.2.6.8 and 6.1.1.4'
H H 0.0000 0.0000 'International Tables Vol C Tables 4.2.6.8 and 6.1.1.4'
Cd Cd -0.8075 1.2024 'International Tables Vol C Tables 4.2.6.8 and 6.1.1.4'
I I -0.4742 1.8119 'International Tables Vol C Tables 4.2.6.8 and 6.1.1.4'
N N 0.0061 0.0033 'International Tables Vol C Tables 4.2.6.8 and 6.1.1.4'
O O 0.0106 0.0060 'International Tables Vol C Tables 4.2.6.8 and 6.1.1.4'
Zn Zn 0.2839 1.4301 'International Tables Vol C Tables 4.2.6.8 and 6.1.1.4'

loop_
_geom_angle_atom_site_label_1
_geom_angle_atom_site_label_2
_geom_angle_atom_site_label_3
_geom_angle
_geom_angle_site_symmetry_1
_geom_angle_site_symmetry_3
_geom_angle_publ_flag
I1 Cd1 Zn1 104.45(6) . . ?
I2 Cd1 Zn1 127.00(5) . . ?
I2 Cd1 I1 128.32(6) . . ?
O10 Cd1 Zn1 36.4(3) . . ?
O10 Cd1 I1 111.5(2) . . ?
O10 Cd1 I2 107.9(3) . . ?
O10 Cd1 O23 71.5(4) . . ?
O23 Cd1 Zn1 37.1(2) . . ?
O23 Cd1 I1 106.5(3) . . ?
O23 Cd1 I2 116.9(3) . . ?
Zn2 Zn2 O33 145.4(4) 5_676 . ?
Zn2 Zn2 O54 130.2(7) 5_676 5_676 ?
O3 Zn2 Zn2 52.3(6) 5_676 5_676 ?
O3 Zn2 Zn2 55.3(6) . 5_676 ?
O3 Zn2 O3 107.6(8) . 5_676 ?
O3 Zn2 O33 90.4(7) . . ?
O3 Zn2 O33 161.3(7) 5_676 . ?
O3 Zn2 O40 104.5(8) . . ?
O3 Zn2 O53 86.9(9) 5_676 5_676 ?
O3 Zn2 O53 89.9(9) . 5_676 ?
O3 Zn2 O54 158.2(9) . 5_676 ?
O3 Zn2 O54 81.6(9) 5_676 5_676 ?
O40 Zn2 Zn2 116.6(3) . 5_676 ?
O40 Zn2 O3 106.2(7) . 5_676 ?
O40 Zn2 O33 73.1(4) . . ?
O40 Zn2 O53 156.1(5) . 5_676 ?
O40 Zn2 O54 91.2(7) . 5_676 ?
O53 Zn2 Zn2 87.2(5) 5_676 5_676 ?
O53 Zn2 O33 88.1(6) 5_676 . ?
O53 Zn2 O54 70.6(7) 5_676 5_676 ?
O54 Zn2 O33 79.7(6) 5_676 . ?
O10 Zn1 Cd1 43.0(3) . . ?
O10 Zn1 N12 88.5(4) . . ?
O10 Zn1 N15 155.9(5) . . ?
O10 Zn1 O23 84.6(4) . . ?
O10 Zn1 O29 100.2(4) . . ?
N12 Zn1 Cd1 126.7(3) . . ?
N15 Zn1 Cd1 133.0(4) . . ?
N15 Zn1 N12 80.2(5) . . ?
O23 Zn1 Cd1 44.1(3) . . ?
O23 Zn1 N12 136.8(4) . . ?
O23 Zn1 N15 89.2(5) . . ?
O23 Zn1 O29 110.6(5) . . ?
O29 Zn1 Cd1 99.3(4) . . ?
O29 Zn1 N12 112.6(4) . . ?
O29 Zn1 N15 103.8(5) . . ?
O40 Zn3 N42 87.4(5) . . ?
O40 Zn3 N45 139.2(5) . . ?
O40 Zn3 O30' 94.1(6) . . ?
O40 Zn3 O53 88.5(5) . . ?
N42 Zn3 N45 79.2(5) . . ?
N42 Zn3 O30' 93.9(7) . . ?
N42 Zn3 O53 147.8(6) . . ?
N45 Zn3 O30' 124.8(6) . . ?
N45 Zn3 O53 83.3(5) . . ?
O30 Zn3 O40 97.7(8) . . ?
O30 Zn3 N42 113.1(9) . . ?
O30 Zn3 N45 123.0(8) . . ?
O30 Zn3 O53 99.1(9) . . ?
O53' Zn3 O40 100.4(7) . . ?
O53' Zn3 N42 166.9(8) . . ?
O53' Zn3 N45 88.2(7) . . ?
O53' Zn3 O30' 96.0(9) . . ?
Zn2 O3 Zn2 72.4(8) . 5_676 ?
Zn2 O3 H3 113(4) . . ?
Zn2 O3 H3 84(4) 5_676 . ?
C4 O1 C2 127.8(19) . . ?
C4 O1 C2' 106.7(14) . . ?
O1 C4 C5 125.6(14) . . ?
O1 C4 C9 112.9(13) . . ?
C9 C4 C5 121.5(15) . . ?
C4 C5 H5 119.9 . . ?
C6 C5 C4 120.2(15) . . ?
C6 C5 H5 119.9 . . ?
C5 C6 H6 120.0 . . ?
C7 C6 C5 119.9(15) . . ?
C7 C6 H6 120.0 . . ?
C6 C7 H7 119.8 . . ?
C6 C7 C8 120.4(14) . . ?
C8 C7 H7 119.8 . . ?
C7 C8 C11 114.9(12) . . ?
C9 C8 C7 120.4(13) . . ?
C9 C8 C11 124.7(11) . . ?
C4 C9 C8 117.5(13) . . ?
O10 C9 C4 121.2(13) . . ?
O10 C9 C8 121.3(12) . . ?
Zn1 O10 Cd1 100.5(4) . . ?
C9 O10 Cd1 130.8(8) . . ?
C9 O10 Zn1 128.6(8) . . ?
C8 C11 H11 117.3 . . ?
N12 C11 C8 125.5(12) . . ?
N12 C11 H11 117.3 . . ?
C11 N12 Zn1 126.4(10) . . ?
C11 N12 C13 120.1(12) . . ?
C13 N12 Zn1 113.2(10) . . ?
N12 C13 H13A 110.0 . . ?
N12 C13 H13B 110.0 . . ?
N12 C13 C14 108.7(13) . . ?
H13A C13 H13B 108.3 . . ?
C14 C13 H13A 110.0 . . ?
C14 C13 H13B 110.0 . . ?
C13 C14 H14A 110.6 . . ?
C13 C14 H14B 110.6 . . ?
H14A C14 H14B 108.7 . . ?
N15 C14 C13 105.7(12) . . ?
N15 C14 H14A 110.6 . . ?
N15 C14 H14B 110.6 . . ?
C14 N15 Zn1 110.3(11) . . ?
C16 N15 Zn1 128.1(13) . . ?
C16 N15 C14 118.9(15) . . ?
N15 C16 H16 119.0 . . ?
N15 C16 C17 121.9(17) . . ?
C17 C16 H16 119.0 . . ?
C22 C17 C16 128.4(15) . . ?
C22 C17 C18' 118.6(18) . . ?
C18' C17 C16 112.5(17) . . ?
C20 C19 H19 119.0 . . ?
C18' C19 H19 119.0 . . ?
C18' C19 C20 122(2) . . ?
C19 C20 H20 121.0 . . ?
C19 C20 C21 118(2) . . ?
C21 C20 H20 121.0 . . ?
C22 C21 C20 120(2) . . ?
O24 C21 C20 127(2) . . ?
O24 C21 C22 113.0(14) . . ?
C17 C22 C21 119.4(14) . . ?
O23 C22 C17 120.6(16) . . ?
O23 C22 C21 120.0(16) . . ?
Zn1 O23 Cd1 98.8(4) . . ?
C22 O23 Cd1 129.9(11) . . ?
C22 O23 Zn1 130.4(11) . . ?
C21 O24 C25 110(2) . . ?
C21 O24 C10 123.1(19) . . ?
O24 C25 H25A 111.7 . . ?
O24 C25 H25B 111.7 . . ?
O24 C25 C26 100(3) . . ?
H25A C25 H25B 109.5 . . ?
C26 C25 H25A 111.7 . . ?
C26 C25 H25B 111.7 . . ?
O29 C28 C27' 117.2(18) . . ?
O29 C28 O30 108(2) . . ?
O29 C28 O30' 125.9(18) . . ?
O29 C28 C3 125(2) . . ?
O30' C28 C27' 109(2) . . ?
C3 C28 O30 121(2) . . ?
C28 O29 Zn1 131.0(11) . . ?
H31A C31 H31B 109.5 . . ?
H31A C31 H31C 109.5 . . ?
H31B C31 H31C 109.5 . . ?
C32 C31 H31A 109.5 . . ?
C32 C31 H31B 109.5 . . ?
C32 C31 H31C 109.5 . . ?
C31 C32 H32A 110.3 . . ?
C31 C32 H32B 110.3 . . ?
H32A C32 H32B 108.6 . . ?
O33 C32 C31 107.0(14) . . ?
O33 C32 H32A 110.3 . . ?
O33 C32 H32B 110.3 . . ?
C32 O33 Zn2 141.3(10) . . ?
C34 O33 Zn2 97.4(10) . . ?
C34 O33 C32 117.3(13) . . ?
O33 C34 C39 114.1(12) . . ?
O33 C34 C35 124.9(16) . . ?
O33 C34 C35' 119(2) . . ?
C39 C34 C35' 122(2) . . ?
C35 C34 C39 118.6(16) . . ?
O40 C39 C34 116.1(12) . . ?
O40 C39 C38' 134.7(18) . . ?
C38 C39 C34 123(2) . . ?
C38 C39 O40 119(2) . . ?
C38' C39 C34 108.8(16) . . ?
Zn2 O40 Zn3 119.3(5) . . ?
C39 O40 Zn2 116.7(9) . . ?
C39 O40 Zn3 123.7(10) . . ?
N42 C41 H41 121.4 . . ?
N42 C41 H41A 117.6 . . ?
N42 C41 C38 117(2) . . ?
N42 C41 C38' 124.8(19) . . ?
C38 C41 H41 121.4 . . ?
C38' C41 H41A 117.6 . . ?
C41 N42 Zn3 127.6(13) . . ?
C41 N42 C43 120.4(15) . . ?
C43 N42 Zn3 112.0(10) . . ?
N42 C43 H43A 110.0 . . ?
N42 C43 H43B 110.0 . . ?
N42 C43 C44 108.3(14) . . ?
H43A C43 H43B 108.4 . . ?
C44 C43 H43A 110.0 . . ?
C44 C43 H43B 110.0 . . ?
C43 C44 H44A 109.8 . . ?
C43 C44 H44B 109.8 . . ?
H44A C44 H44B 108.3 . . ?
N45 C44 C43 109.3(12) . . ?
N45 C44 H44A 109.8 . . ?
N45 C44 H44B 109.8 . . ?
C44 N45 Zn3 114.1(10) . . ?
C46 N45 Zn3 123.9(9) . . ?
C46 N45 C44 121.5(12) . . ?
N45 C46 H46 117.2 . . ?
N45 C46 C47 125.7(12) . . ?
C47 C46 H46 117.2 . . ?
C46 C47 C52 125.8(16) . . ?
C48 C47 C46 119.0(14) . . ?
C48 C47 C52 113.3(18) . . ?
C52' C47 C46 120(2) . . ?
C52' C47 C48 120(2) . . ?
C47 C48 H48 118.2 . . ?
C47 C48 C49 123.6(16) . . ?
C49 C48 H48 118.2 . . ?
C48 C49 H49 120.5 . . ?
C50 C49 C48 118.9(16) . . ?
C50 C49 H49 120.5 . . ?
C49 C50 H50 119.1 . . ?
C49 C50 C51 121.7(19) . . ?
C49 C50 C51' 115(2) . . ?
C51 C50 H50 119.1 . . ?
H1A C1 H1B 109.5 . . ?
H1A C1 H1C 109.5 . . ?
H1B C1 H1C 109.5 . . ?
C2 C1 H1A 109.5 . . ?
C2 C1 H1B 109.5 . . ?
C2 C1 H1C 109.5 . . ?
H1'A C1' H1'B 109.5 . . ?
H1'A C1' H1'C 109.5 . . ?
H1'B C1' H1'C 109.5 . . ?
C2' C1' H1'A 109.5 . . ?
C2' C1' H1'B 109.5 . . ?
C2' C1' H1'C 109.5 . . ?
O1 C2 H2A 106.7 . . ?
O1 C2 H2B 106.7 . . ?
C1 C2 O1 123(3) . . ?
C1 C2 H2A 106.7 . . ?
C1 C2 H2B 106.7 . . ?
H2A C2 H2B 106.6 . . ?
O1 C2' H2'A 105.7 . . ?
O1 C2' H2'B 105.7 . . ?
C1' C2' O1 126(4) . . ?
C1' C2' H2'A 105.7 . . ?
C1' C2' H2'B 105.7 . . ?
H2'A C2' H2'B 106.2 . . ?
C17 C18' H18' 119.2 . . ?
C19 C18' C17 122(2) . . ?
C19 C18' H18' 119.2 . . ?
C25 C26 H26A 109.5 . . ?
C25 C26 H26B 109.5 . . ?
C25 C26 H26C 109.5 . . ?
H26A C26 H26B 109.5 . . ?
H26A C26 H26C 109.5 . . ?
H26B C26 H26C 109.5 . . ?
H26D C26' H26E 109.5 . . ?
H26D C26' H26F 109.5 . . ?
H26E C26' H26F 109.5 . . ?
C10 C26' H26D 109.5 . . ?
C10 C26' H26E 109.5 . . ?
C10 C26' H26F 109.5 . . ?
C28 C27' H27A 109.5 . . ?
C28 C27' H27B 109.5 . . ?
C28 C27' H27C 109.5 . . ?
H27A C27' H27B 109.5 . . ?
H27A C27' H27C 109.5 . . ?
H27B C27' H27C 109.5 . . ?
C28 O30 Zn3 122.1(16) . . ?
C28 O30' Zn3 106.2(15) . . ?
C34 C35 H35 118.5 . . ?
C36 C35 C34 123(2) . . ?
C36 C35 H35 118.5 . . ?
C34 C35' H35A 108.7 . . ?
C34 C35' H35B 108.7 . . ?
H35A C35' H35B 107.6 . . ?
C36' C35' C34 114(4) . . ?
C36' C35' H35A 108.7 . . ?
C36' C35' H35B 108.7 . . ?
C35 C36 H36 121.5 . . ?
C35 C36 C37 117(3) . . ?
C37 C36 H36 121.5 . . ?
C35' C36' H36' 117.4 . . ?
C37' C36' C35' 125(4) . . ?
C37' C36' H36' 117.4 . . ?
C36 C37 H37 118.5 . . ?
C36 C37 C38 123(3) . . ?
C38 C37 H37 118.5 . . ?
C36' C37' H37' 123.4 . . ?
C36' C37' C38' 113(3) . . ?
C38' C37' H37' 123.4 . . ?
C39 C38 C41 130(3) . . ?
C39 C38 C37 115(3) . . ?
C41 C38 C37 110(4) . . ?
C39 C38' C41 112(2) . . ?
C39 C38' C37' 134(3) . . ?
C37' C38' C41 114(3) . . ?
C52 C51 C50 116(2) . . ?
C52 C51 O54 113(2) . . ?
O54 C51 C50 131(2) . . ?
C50 C51' C52' 123(3) . . ?
O54' C51' C50 119(3) . . ?
O54' C51' C52' 117(3) . . ?
C51 C52 C47 123(2) . . ?
O53 C52 C47 118(2) . . ?
O53 C52 C51 118(2) . . ?
C47 C52' C51' 116(3) . . ?
C47 C52' O53' 132(3) . . ?
O53' C52' C51' 112(3) . . ?
Zn2 O53 Zn3 128.2(7) 5_676 . ?
C52 O53 Zn2 113.4(16) . 5_676 ?
C52 O53 Zn3 118.1(16) . . ?
C52' O53' Zn3 128(2) . . ?
C51 O54 Zn2 105.1(16) . 5_676 ?
C51 O54 C55 120(2) . . ?
C55 O54 Zn2 132(2) . 5_676 ?
C51' O54' C56' 119(3) . . ?
H56A C56 H56B 109.5 . . ?
H56A C56 H56C 109.5 . . ?
H56B C56 H56C 109.5 . . ?
C55 C56 H56A 109.5 . . ?
C55 C56 H56B 109.5 . . ?
C55 C56 H56C 109.5 . . ?
O54' C56' H56D 110.0 . . ?
O54' C56' H56E 110.0 . . ?
H56D C56' H56E 108.4 . . ?
C55' C56' O54' 108(4) . . ?
C55' C56' H56D 110.0 . . ?
C55' C56' H56E 110.0 . . ?
O54 C55 C56 110(3) . . ?
O54 C55 H55A 109.6 . . ?
O54 C55 H55B 109.6 . . ?
C56 C55 H55A 109.6 . . ?
C56 C55 H55B 109.6 . . ?
H55A C55 H55B 108.2 . . ?
C56' C55' H55C 109.5 . . ?
C56' C55' H55D 109.5 . . ?
C56' C55' H55E 109.5 . . ?
H55C C55' H55D 109.5 . . ?
H55C C55' H55E 109.5 . . ?
H55D C55' H55E 109.5 . . ?
C28 C3 H3A 109.5 . . ?
C28 C3 H3B 109.5 . . ?
C28 C3 H3C 109.5 . . ?
H3A C3 H3B 109.5 . . ?
H3A C3 H3C 109.5 . . ?
H3B C3 H3C 109.5 . . ?
O24 C10 H10A 113.1 . . ?
O24 C10 H10B 113.1 . . ?
C26' C10 O24 93(3) . . ?
C26' C10 H10A 113.1 . . ?
C26' C10 H10B 113.1 . . ?
H10A C10 H10B 110.5 . . ?

loop_
_geom_bond_atom_site_label_1
_geom_bond_atom_site_label_2
_geom_bond_distance
_geom_bond_site_symmetry_2
_geom_bond_publ_flag
Cd1 Zn1 3.279(2) . ?
Cd1 I1 2.7108(15) . ?
Cd1 I2 2.711(2) . ?
Cd1 O10 2.275(9) . ?
Cd1 O23 2.310(11) . ?
Zn2 Zn2 2.220(7) 5_676 ?
Zn2 O3 1.844(19) . ?
Zn2 O3 1.92(2) 5_676 ?
Zn2 O33 2.428(12) . ?
Zn2 O40 1.853(11) . ?
Zn2 O53 2.034(18) 5_676 ?
Zn2 O54 2.31(2) 5_676 ?
Zn1 O10 1.981(11) . ?
Zn1 N12 2.068(11) . ?
Zn1 N15 2.042(14) . ?
Zn1 O23 2.001(10) . ?
Zn1 O29 2.002(9) . ?
Zn3 O40 2.023(9) . ?
Zn3 N42 2.061(13) . ?
Zn3 N45 2.086(11) . ?
Zn3 O30 1.81(2) . ?
Zn3 O30' 2.22(2) . ?
Zn3 O53 2.238(18) . ?
Zn3 O53' 1.82(2) . ?
O3 H3 1.30(9) . ?
O1 C4 1.372(19) . ?
O1 C2 1.41(4) . ?
O1 C2' 1.56(3) . ?
C4 C5 1.41(2) . ?
C4 C9 1.379(19) . ?
C5 H5 0.9500 . ?
C5 C6 1.39(2) . ?
C6 H6 0.9500 . ?
C6 C7 1.36(2) . ?
C7 H7 0.9500 . ?
C7 C8 1.424(19) . ?
C8 C9 1.421(18) . ?
C8 C11 1.445(19) . ?
C9 O10 1.344(16) . ?
C11 H11 0.9500 . ?
C11 N12 1.271(18) . ?
N12 C13 1.47(2) . ?
C13 H13A 0.9900 . ?
C13 H13B 0.9900 . ?
C13 C14 1.56(3) . ?
C14 H14A 0.9900 . ?
C14 H14B 0.9900 . ?
C14 N15 1.44(2) . ?
N15 C16 1.27(2) . ?
C16 H16 0.9500 . ?
C16 C17 1.49(3) . ?
C17 C22 1.36(2) . ?
C17 C18' 1.43(3) . ?
C19 H19 0.9500 . ?
C19 C20 1.37(4) . ?
C19 C18' 1.29(4) . ?
C20 H20 0.9500 . ?
C20 C21 1.41(3) . ?
C21 C22 1.39(3) . ?
C21 O24 1.35(2) . ?
C22 O23 1.339(17) . ?
O24 C25 1.46(3) . ?
O24 C10 1.64(4) . ?
C25 H25A 0.9900 . ?
C25 H25B 0.9900 . ?
C25 C26 1.50(6) . ?
C28 O29 1.23(2) . ?
C28 C27' 1.62(4) . ?
C28 O30 1.42(3) . ?
C28 O30' 1.25(2) . ?
C28 C3 1.37(4) . ?
C31 H31A 0.9800 . ?
C31 H31B 0.9800 . ?
C31 H31C 0.9800 . ?
C31 C32 1.54(3) . ?
C32 H32A 0.9900 . ?
C32 H32B 0.9900 . ?
C32 O33 1.446(19) . ?
O33 C34 1.339(17) . ?
C34 C39 1.48(2) . ?
C34 C35 1.39(3) . ?
C34 C35' 1.50(5) . ?
C39 O40 1.267(17) . ?
C39 C38 1.25(6) . ?
C39 C38' 1.39(4) . ?
C41 H41 0.9500 . ?
C41 H41A 0.9500 . ?
C41 N42 1.27(2) . ?
C41 C38 1.49(5) . ?
C41 C38' 1.61(4) . ?
N42 C43 1.442(18) . ?
C43 H43A 0.9900 . ?
C43 H43B 0.9900 . ?
C43 C44 1.51(2) . ?
C44 H44A 0.9900 . ?
C44 H44B 0.9900 . ?
C44 N45 1.440(19) . ?
N45 C46 1.31(2) . ?
C46 H46 0.9500 . ?
C46 C47 1.40(2) . ?
C47 C48 1.39(2) . ?
C47 C52 1.50(3) . ?
C47 C52' 1.25(4) . ?
C48 H48 0.9500 . ?
C48 C49 1.41(3) . ?
C49 H49 0.9500 . ?
C49 C50 1.33(3) . ?
C50 H50 0.9500 . ?
C50 C51 1.47(3) . ?
C50 C51' 1.40(3) . ?
C1 H1A 0.9800 . ?
C1 H1B 0.9800 . ?
C1 H1C 0.9800 . ?
C1 C2 1.26(5) . ?
C1' H1'A 0.9800 . ?
C1' H1'B 0.9800 . ?
C1' H1'C 0.9800 . ?
C1' C2' 1.05(6) . ?
C2 H2A 0.9900 . ?
C2 H2B 0.9900 . ?
C2' H2'A 0.9900 . ?
C2' H2'B 0.9900 . ?
C18' H18' 0.9500 . ?
C26 H26A 0.9800 . ?
C26 H26B 0.9800 . ?
C26 H26C 0.9800 . ?
C26' H26D 0.9800 . ?
C26' H26E 0.9800 . ?
C26' H26F 0.9800 . ?
C26' C10 1.62(6) . ?
C27' H27A 0.9800 . ?
C27' H27B 0.9800 . ?
C27' H27C 0.9800 . ?
C35 H35 0.9500 . ?
C35 C36 1.33(4) . ?
C35' H35A 0.9900 . ?
C35' H35B 0.9900 . ?
C35' C36' 1.48(6) . ?
C36 H36 0.9500 . ?
C36 C37 1.38(4) . ?
C36' H36' 0.9500 . ?
C36' C37' 1.31(5) . ?
C37 H37 0.9500 . ?
C37 C38 1.55(5) . ?
C37' H37' 0.9500 . ?
C37' C38' 1.43(5) . ?
C51 C52 1.35(4) . ?
C51 O54 1.37(3) . ?
C51' C52' 1.50(5) . ?
C51' O54' 1.27(4) . ?
C52 O53 1.35(3) . ?
C52' O53' 1.35(4) . ?
O54 C55 1.52(5) . ?
O54' C56' 1.49(5) . ?
C56 H56A 0.9800 . ?
C56 H56B 0.9800 . ?
C56 H56C 0.9800 . ?
C56 C55 1.63(7) . ?
C56' H56D 0.9900 . ?
C56' H56E 0.9900 . ?
C56' C55' 1.43(6) . ?
C55 H55A 0.9900 . ?
C55 H55B 0.9900 . ?
C55' H55C 0.9800 . ?
C55' H55D 0.9800 . ?
C55' H55E 0.9800 . ?
C3 H3A 0.9800 . ?
C3 H3B 0.9800 . ?
C3 H3C 0.9800 . ?
C10 H10A 0.9900 . ?
C10 H10B 0.9900 . ?

loop_
_geom_torsion_atom_site_label_1
_geom_torsion_atom_site_label_2
_geom_torsion_atom_site_label_3
_geom_torsion_atom_site_label_4
_geom_torsion
_geom_torsion_site_symmetry_1
_geom_torsion_site_symmetry_2
_geom_torsion_site_symmetry_3
_geom_torsion_site_symmetry_4
_geom_torsion_publ_flag
Zn2 Zn2 O40 Zn3 1.4(8) 5_676 . . . ?
Zn2 Zn2 O40 C39 175.7(11) 5_676 . . . ?
Zn2 O33 C34 C39 -31(2) . . . . ?
Zn2 O33 C34 C35 131(3) . . . . ?
Zn2 O33 C34 C35' 174(3) . . . . ?
Zn2 O54 C55 C56 -131(3) 5_676 . . . ?
Zn1 N12 C13 C14 20.0(14) . . . . ?
Zn1 N15 C16 C17 14(2) . . . . ?
Zn3 N42 C43 C44 42.2(15) . . . . ?
Zn3 N45 C46 C47 10(2) . . . . ?
O3 Zn2 O3 Zn2 0.001(2) 5_676 . . 5_676 ?
O3 Zn2 O40 Zn3 59.5(10) . . . . ?
O3 Zn2 O40 Zn3 -54.1(9) 5_676 . . . ?
O3 Zn2 O40 C39 -126.1(13) . . . . ?
O3 Zn2 O40 C39 120.2(13) 5_676 . . . ?
O1 C4 C5 C6 177.9(13) . . . . ?
O1 C4 C9 C8 -179.9(10) . . . . ?
O1 C4 C9 O10 1.7(17) . . . . ?
C4 O1 C2 C1 -150(3) . . . . ?
C4 O1 C2' C1' -153(5) . . . . ?
C4 C5 C6 C7 2(2) . . . . ?
C4 C9 O10 Cd1 -25.9(16) . . . . ?
C4 C9 O10 Zn1 156.5(9) . . . . ?
C5 C4 C9 C8 -1.0(18) . . . . ?
C5 C4 C9 O10 -179.5(12) . . . . ?
C5 C6 C7 C8 -1(2) . . . . ?
C6 C7 C8 C9 -1(2) . . . . ?
C6 C7 C8 C11 -179.7(13) . . . . ?
C7 C8 C9 C4 1.8(17) . . . . ?
C7 C8 C9 O10 -179.7(11) . . . . ?
C7 C8 C11 N12 -165.8(12) . . . . ?
C8 C9 O10 Cd1 155.7(8) . . . . ?
C8 C9 O10 Zn1 -21.9(16) . . . . ?
C8 C11 N12 Zn1 -6.0(18) . . . . ?
C8 C11 N12 C13 -178.8(12) . . . . ?
C9 C4 C5 C6 -1(2) . . . . ?
C9 C8 C11 N12 15.4(19) . . . . ?
C11 C8 C9 C4 -179.4(11) . . . . ?
C11 C8 C9 O10 -1.0(17) . . . . ?
C11 N12 C13 C14 -166.3(13) . . . . ?
N12 C13 C14 N15 -44.8(17) . . . . ?
C13 C14 N15 Zn1 50.0(15) . . . . ?
C13 C14 N15 C16 -112.8(16) . . . . ?
C14 N15 C16 C17 173.0(15) . . . . ?
N15 C16 C17 C22 -12(3) . . . . ?
N15 C16 C17 C18' 175.3(17) . . . . ?
C16 C17 C22 C21 -173.4(16) . . . . ?
C16 C17 C22 O23 7(3) . . . . ?
C16 C17 C18' C19 171(2) . . . . ?
C17 C22 O23 Cd1 -170.7(11) . . . . ?
C17 C22 O23 Zn1 -4(2) . . . . ?
C19 C20 C21 C22 -1(3) . . . . ?
C19 C20 C21 O24 178(2) . . . . ?
C20 C19 C18' C17 4(4) . . . . ?
C20 C21 C22 C17 3(3) . . . . ?
C20 C21 C22 O23 -177.5(16) . . . . ?
C20 C21 O24 C25 -5(3) . . . . ?
C20 C21 O24 C10 26(4) . . . . ?
C21 C22 O23 Cd1 10(2) . . . . ?
C21 C22 O23 Zn1 176.4(12) . . . . ?
C21 O24 C25 C26 -161(3) . . . . ?
C21 O24 C10 C26' -105(3) . . . . ?
C22 C17 C18' C19 -2(3) . . . . ?
C22 C21 O24 C25 174(2) . . . . ?
C22 C21 O24 C10 -155(2) . . . . ?
O24 C21 C22 C17 -176.1(16) . . . . ?
O24 C21 C22 O23 4(2) . . . . ?
O29 C28 O30 Zn3 -32(3) . . . . ?
O29 C28 O30' Zn3 20(3) . . . . ?
C31 C32 O33 Zn2 44(2) . . . . ?
C31 C32 O33 C34 -165.1(17) . . . . ?
C32 O33 C34 C39 166.5(17) . . . . ?
C32 O33 C34 C35 -32(4) . . . . ?
C32 O33 C34 C35' 11(3) . . . . ?
O33 Zn2 O3 Zn2 174.8(6) . . . 5_676 ?
O33 Zn2 O40 Zn3 145.4(7) . . . . ?
O33 Zn2 O40 C39 -40.3(11) . . . . ?
O33 C34 C39 O40 6(3) . . . . ?
O33 C34 C39 C38 170(3) . . . . ?
O33 C34 C39 C38' -168(3) . . . . ?
O33 C34 C35 C36 -171(3) . . . . ?
O33 C34 C35' C36' 171(4) . . . . ?
C34 C39 O40 Zn2 36(2) . . . . ?
C34 C39 O40 Zn3 -149.8(15) . . . . ?
C34 C39 C38 C41 155(4) . . . . ?
C34 C39 C38 C37 1(6) . . . . ?
C34 C39 C38' C41 -178(3) . . . . ?
C34 C39 C38' C37' 6(7) . . . . ?
C34 C35 C36 C37 4(6) . . . . ?
C34 C35' C36' C37' -15(9) . . . . ?
C39 C34 C35 C36 -10(5) . . . . ?
C39 C34 C35' C36' 18(6) . . . . ?
O40 Zn2 O3 Zn2 -112.6(6) . . . 5_676 ?
O40 Zn3 O30 C28 -149(2) . . . . ?
O40 Zn3 O53' C52' 154(3) . . . . ?
O40 C39 C38 C41 -42(6) . . . . ?
O40 C39 C38 C37 164(3) . . . . ?
O40 C39 C38' C41 9(6) . . . . ?
O40 C39 C38' C37' -167(4) . . . . ?
C41 N42 C43 C44 -135(2) . . . . ?
N42 Zn3 O30 C28 -58(2) . . . . ?
N42 Zn3 O53' C52' 28(6) . . . . ?
N42 C41 C38 C39 22(6) . . . . ?
N42 C41 C38 C37 178(3) . . . . ?
N42 C41 C38' C39 -27(6) . . . . ?
N42 C41 C38' C37' 150(3) . . . . ?
N42 C43 C44 N45 -43.4(16) . . . . ?
C43 C44 N45 Zn3 25.4(14) . . . . ?
C43 C44 N45 C46 -147.6(13) . . . . ?
C44 N45 C46 C47 -177.8(14) . . . . ?
N45 Zn3 O30 C28 34(3) . . . . ?
N45 Zn3 O53' C52' 14(3) . . . . ?
N45 C46 C47 C48 -172.9(14) . . . . ?
N45 C46 C47 C52 24(3) . . . . ?
N45 C46 C47 C52' -3(3) . . . . ?
C46 C47 C48 C49 -177.0(15) . . . . ?
C46 C47 C52 C51 172(2) . . . . ?
C46 C47 C52 O53 -5(4) . . . . ?
C46 C47 C52' C51' -179(2) . . . . ?
C46 C47 C52' O53' 4(5) . . . . ?
C47 C48 C49 C50 0(3) . . . . ?
C47 C52 O53 Zn2 147.1(18) . . . 5_676 ?
C47 C52 O53 Zn3 -38(3) . . . . ?
C47 C52' O53' Zn3 -13(6) . . . . ?
C48 C47 C52 C51 8(4) . . . . ?
C48 C47 C52 O53 -169(2) . . . . ?
C48 C47 C52' C51' -10(4) . . . . ?
C48 C47 C52' O53' 174(3) . . . . ?
C48 C49 C50 C51 17(3) . . . . ?
C48 C49 C50 C51' -14(3) . . . . ?
C49 C50 C51 C52 -20(4) . . . . ?
C49 C50 C51 O54 173(3) . . . . ?
C49 C50 C51' C52' 18(4) . . . . ?
C49 C50 C51' O54' -167(3) . . . . ?
C50 C51 C52 C47 7(4) . . . . ?
C50 C51 C52 O53 -176(2) . . . . ?
C50 C51 O54 Zn2 -159(3) . . . 5_676 ?
C50 C51 O54 C55 3(5) . . . . ?
C50 C51' C52' C47 -6(5) . . . . ?
C50 C51' C52' O53' 172(3) . . . . ?
C50 C51' O54' C56' 4(5) . . . . ?
C2 O1 C4 C5 9(3) . . . . ?
C2 O1 C4 C9 -172(2) . . . . ?
C2' O1 C4 C5 -13.3(19) . . . . ?
C2' O1 C4 C9 165.4(14) . . . . ?
C18' C17 C22 C21 -1(2) . . . . ?
C18' C17 C22 O23 179.0(16) . . . . ?
C18' C19 C20 C21 -3(4) . . . . ?
C27' C28 O29 Zn1 23(3) . . . . ?
C27' C28 O30' Zn3 168.2(15) . . . . ?
O30 C28 O29 Zn1 -159.7(14) . . . . ?
O30' Zn3 O53' C52' -111(3) . . . . ?
O30' C28 O29 Zn1 168.2(18) . . . . ?
C35 C34 C39 O40 -157(3) . . . . ?
C35 C34 C39 C38 7(5) . . . . ?
C35 C36 C37 C38 5(6) . . . . ?
C35' C34 C39 O40 161(3) . . . . ?
C35' C34 C39 C38' -14(4) . . . . ?
C35' C36' C37' C38' 7(9) . . . . ?
C36 C37 C38 C39 -7(6) . . . . ?
C36 C37 C38 C41 -166(3) . . . . ?
C36' C37' C38' C39 -2(9) . . . . ?
C36' C37' C38' C41 -178(5) . . . . ?
C38 C39 O40 Zn2 -128(3) . . . . ?
C38 C39 O40 Zn3 46(4) . . . . ?
C38 C41 N42 Zn3 -11(4) . . . . ?
C38 C41 N42 C43 166(3) . . . . ?
C38' C39 O40 Zn2 -151(4) . . . . ?
C38' C39 O40 Zn3 23(4) . . . . ?
C38' C41 N42 Zn3 12(4) . . . . ?
C38' C41 N42 C43 -172(3) . . . . ?
C51 C52 O53 Zn2 -30(3) . . . 5_676 ?
C51 C52 O53 Zn3 144(2) . . . . ?
C51 O54 C55 C56 72(4) . . . . ?
C51' C52' O53' Zn3 170(2) . . . . ?
C51' O54' C56' C55' 177(4) . . . . ?
C52 C47 C48 C49 -12(3) . . . . ?
C52 C51 O54 Zn2 34(3) . . . 5_676 ?
C52 C51 O54 C55 -164(3) . . . . ?
C52' C47 C48 C49 13(3) . . . . ?
C52' C51' O54' C56' 180(3) . . . . ?
O53 Zn2 O3 Zn2 86.7(7) 5_676 . . 5_676 ?
O53 Zn2 O40 Zn3 -175.2(13) 5_676 . . . ?
O53 Zn2 O40 C39 -1(2) 5_676 . . . ?
O53 Zn3 O30 C28 122(2) . . . . ?
O54 Zn2 O3 Zn2 113(2) 5_676 . . 5_676 ?
O54 Zn2 O40 Zn3 -135.8(8) 5_676 . . . ?
O54 Zn2 O40 C39 38.6(13) 5_676 . . . ?
O54 C51 C52 C47 176(2) . . . . ?
O54 C51 C52 O53 -7(4) . . . . ?
O54' C51' C52' C47 179(3) . . . . ?
O54' C51' C52' O53' -4(5) . . . . ?
C3 C28 O29 Zn1 -8(4) . . . . ?
C3 C28 O30 Zn3 175(2) . . . . ?
